data_1527866
loop_
_publ_author_name
'Nesper, R.'
'Miller, G.J.'

_publ_section_title
;
 A covalent view of chemical bonding in Laves phases Ca Lix Al2-x
;
_journal_name_full 'Journal of Alloys Compd.'
_journal_page_first 109
_journal_page_last 121
_journal_volume 197
_journal_year 1993
_chemical_formula_sum 'Al1.19 Ca Li0.81'
_chemical_name_systematic 'Ca Li.81 Al1.19'
_space_group_IT_number 194
_symmetry_space_group_name_Hall '-P 6c 2c'
_symmetry_space_group_name_H-M 'P 63/m m c'
_cell_angle_alpha 90
_cell_angle_beta 90
_cell_angle_gamma 120
_cell_formula_units_Z 4
_cell_length_a 5.82
_cell_length_b 5.82
_cell_length_c 9.366
_cell_volume 274.746
_citation_journal_id_ASTM JALCEU
_cod_data_source_file Nesper_JALCEU_1993_323.cif
_cod_data_source_block Al1.19Ca1Li0.81
_cod_original_cell_volume 274.7456
_cod_original_formula_sum 'Al1.19 Ca1 Li0.81'
_cod_database_code 1527866

loop_
_symmetry_equiv_pos_as_xyz
x,y,z
x-y,x,z+1/2
-y,x-y,z
-x,-y,z+1/2
-x+y,-x,z
y,-x+y,z+1/2
-y,-x,-z+1/2
x-y,-y,-z
x,x-y,-z+1/2
y,x,-z
-x+y,y,-z+1/2
-x,-x+y,-z
-x,-y,-z
-x+y,-x,-z-1/2
y,-x+y,-z
x,y,-z-1/2
x-y,x,-z
-y,x-y,-z-1/2
y,x,z-1/2
-x+y,y,z
-x,-x+y,z-1/2
-y,-x,z
x-y,-y,z-1/2
x,x-y,z

loop_
_atom_site_label
_atom_site_type_symbol
_atom_site_fract_x
_atom_site_fract_y
_atom_site_fract_z
_atom_site_occupancy
_atom_site_U_iso_or_equiv
Li2 Li 0.167 0.334 0.25 0.45 0.0
Al2 Al 0.167 0.334 0.25 0.55 0.0
Ca1 Ca 0.3333 0.6667 0.0606 1 0.0
Li1 Li 0 0 0 0.27 0.0
Al1 Al 0 0 0 0.73 0.0
